data_4070632
loop_
_publ_author_name
'Sevryugina, Yulia'
'Weaver, Beth'
'Hansen, J\/orn'
'Thompson, Janelle'
'Davies, Huw M. L.'
'Petrukhina, Marina A.'

_publ_section_title
;
 Influence of Electron-Deficient Ruthenium(I) Carbonyl Carboxylates on the
 Vinylogous Reactivity of Metal Carbenoids
;
_journal_issue 8
_journal_name_full Organometallics
_journal_page_first 1750
_journal_paper_doi 10.1021/om700888f
_journal_volume 27
_journal_year 2008
_chemical_formula_moiety
;
 [Ru2 (O2 C C F3)2 (C O)4] (H2 O)2
;
_chemical_formula_sum 'C8 H4 F6 O10 Ru2'
_chemical_formula_weight 576.25
_chemical_melting_point ?
_chemical_name_systematic
; 
 bis(trifluoroacetato-O,O')-tetra(carbonyl)-
 bis(water)-diruthenium(I,I)   
;
_space_group_IT_number 14
_symmetry_cell_setting monoclinic
_symmetry_space_group_name_Hall '-P 2ybc'
_symmetry_space_group_name_H-M 'P 1 21/c 1'
_atom_sites_solution_hydrogens difmap
_atom_sites_solution_primary direct
_atom_sites_solution_secondary difmap
_audit_creation_method SHELXL-97
_cell_angle_alpha 90.00
_cell_angle_beta 99.2740(10)
_cell_angle_gamma 90.00
_cell_formula_units_Z 4
_cell_length_a 12.6491(5)
_cell_length_b 8.7326(3)
_cell_length_c 13.6260(5)
_cell_measurement_reflns_used 5751
_cell_measurement_temperature 173(2)
_cell_measurement_theta_max 28.26
_cell_measurement_theta_min 2.40
_cell_volume 1485.45(10)
_computing_cell_refinement 'SMART, SAINT'
_computing_data_collection SMART
_computing_data_reduction SAINT
_computing_molecular_graphics 'SHELXP-01 (Sheldrick, 2001)'
_computing_publication_material 'SHELXCIF-01 (Sheldrick, 2001)'
_computing_structure_refinement 'SHELXL-01 (Sheldrick, 2001)'
_computing_structure_solution 'SHELXS-01 (Sheldrick, 2001)'
_diffrn_ambient_temperature 173(2)
_diffrn_measured_fraction_theta_full 0.940
_diffrn_measured_fraction_theta_max 0.940
_diffrn_measurement_device_type 'Bruker SMART APEX CCD'
_diffrn_measurement_method '0.3 deg wide \w exposures'
_diffrn_radiation_monochromator graphite
_diffrn_radiation_source 'fine-focus sealed tube'
_diffrn_radiation_type MoK\a
_diffrn_radiation_wavelength 0.71073
_diffrn_reflns_av_R_equivalents 0.0140
_diffrn_reflns_av_sigmaI/netI 0.0128
_diffrn_reflns_limit_h_max 16
_diffrn_reflns_limit_h_min -16
_diffrn_reflns_limit_k_max 11
_diffrn_reflns_limit_k_min -11
_diffrn_reflns_limit_l_max 18
_diffrn_reflns_limit_l_min -17
_diffrn_reflns_number 12374
_diffrn_reflns_theta_full 28.28
_diffrn_reflns_theta_max 28.28
_diffrn_reflns_theta_min 1.63
_diffrn_standards_decay_% 0
_diffrn_standards_interval_count na
_diffrn_standards_interval_time na
_diffrn_standards_number 'none (area detector data)'
_exptl_absorpt_coefficient_mu 2.157
_exptl_absorpt_correction_T_max 0.8637
_exptl_absorpt_correction_T_min 0.6147
_exptl_absorpt_correction_type 'multi-scan (SADABS)'
_exptl_crystal_colour orange
_exptl_crystal_density_diffrn 2.577
_exptl_crystal_density_meas ?
_exptl_crystal_density_method none
_exptl_crystal_description block
_exptl_crystal_F_000 1096
_exptl_crystal_size_max 0.25
_exptl_crystal_size_mid 0.10
_exptl_crystal_size_min 0.07
_refine_diff_density_max 0.527
_refine_diff_density_min -0.622
_refine_diff_density_rms 0.076
_refine_ls_extinction_coef 0.0045(2)
_refine_ls_extinction_expression Fc^*^=kFc[1+0.001xFc^2^\l^3^/sin(2\q)]^-1/4^
_refine_ls_extinction_method SHELXL
_refine_ls_goodness_of_fit_ref 1.075
_refine_ls_hydrogen_treatment refall
_refine_ls_matrix_type full
_refine_ls_number_parameters 261
_refine_ls_number_reflns 3475
_refine_ls_number_restraints 18
_refine_ls_restrained_S_all 1.103
_refine_ls_R_factor_all 0.0183
_refine_ls_R_factor_gt 0.0177
_refine_ls_shift/su_max 0.002
_refine_ls_shift/su_mean 0.000
_refine_ls_structure_factor_coef Fsqd
_refine_ls_weighting_details 'calc w=1/[\s^2^(Fo^2^)+(0.0226P)^2^+1.5390P] where P=(Fo^2^+2Fc^2^)/3'
_refine_ls_weighting_scheme calc
_refine_ls_wR_factor_gt 0.0444
_refine_ls_wR_factor_ref 0.0449
_reflns_number_gt 3376
_reflns_number_total 3475
_reflns_threshold_expression >2sigma(I)
_cod_data_source_file om700888f.cif
_cod_data_source_block Ru2(O2CCF3)2(CO)4(H2O)2_(X)
_cod_depositor_comments
;
The following automatic conversions were performed:

'_chemical_melting_point' value 'not measured' was changed to '?' -
the value is undefined or not given.

Automatic conversion script
Id: cif_fix_values 1715 2011-07-08 13:25:40Z adriana 

The following automatic conversions were performed:

'_exptl_crystal_density_meas' value 'not measured' was changed to '?'
- the value is perceived as not measured.

Automatic conversion script
Id: cif_fix_values 3008 2015-01-20 13:52:24Z robertas 
;
_cod_original_cell_volume 1485.45(9)
_cod_database_code 4070632

loop_
_symmetry_equiv_pos_as_xyz
'x, y, z'
'-x, y+1/2, -z+1/2'
'-x, -y, -z'
'x, -y-1/2, z-1/2'

loop_
_atom_site_label
_atom_site_type_symbol
_atom_site_fract_x
_atom_site_fract_y
_atom_site_fract_z
_atom_site_U_iso_or_equiv
_atom_site_adp_type
_atom_site_occupancy
_atom_site_symmetry_multiplicity
_atom_site_calc_flag
_atom_site_refinement_flags
_atom_site_disorder_assembly
_atom_site_disorder_group
Ru1 Ru 0.750537(12) 0.377869(16) 0.538725(10) 0.01639(6) Uani 1 1 d . . .
O1 O 0.79023(12) 0.17987(16) 0.46080(11) 0.0242(3) Uani 1 1 d . A .
O2 O 0.90059(11) 0.34374(16) 0.63240(11) 0.0220(3) Uani 1 1 d . . .
O9 O 0.85953(16) 0.4775(2) 0.43701(14) 0.0306(4) Uani 1 1 d . . .
H1 H 0.865(3) 0.426(4) 0.398(3) 0.049(10) Uiso 1 1 d . . .
H2 H 0.893(5) 0.529(8) 0.452(4) 0.14(3) Uiso 1 1 d . . .
C5 C 0.71835(15) 0.5501(2) 0.60689(14) 0.0198(4) Uani 1 1 d . . .
O5 O 0.69666(13) 0.65710(18) 0.64748(12) 0.0284(3) Uani 1 1 d . . .
C6 C 0.62112(17) 0.4071(2) 0.45718(15) 0.0239(4) Uani 1 1 d . . .
O6 O 0.54116(13) 0.4293(2) 0.40675(12) 0.0384(4) Uani 1 1 d . . .
Ru2 Ru 0.681529(11) 0.176855(17) 0.661125(11) 0.01651(6) Uani 1 1 d . . .
O3 O 0.74973(11) 0.01173(16) 0.57365(10) 0.0217(3) Uani 1 1 d . A .
O4 O 0.84001(11) 0.19514(16) 0.74654(10) 0.0199(3) Uani 1 1 d . . .
O10 O 0.67770(15) -0.04005(19) 0.75424(13) 0.0276(3) Uani 1 1 d . . .
H3 H 0.693(3) -0.113(4) 0.725(3) 0.056(10) Uiso 1 1 d . . .
H4 H 0.635(4) -0.053(7) 0.772(4) 0.12(2) Uiso 1 1 d . . .
C7 C 0.62193(16) 0.3163(2) 0.73785(15) 0.0227(4) Uani 1 1 d . . .
O7 O 0.58097(14) 0.40044(19) 0.78404(13) 0.0351(4) Uani 1 1 d . . .
C8 C 0.54758(17) 0.1637(3) 0.58462(17) 0.0283(4) Uani 1 1 d . . .
O8 O 0.46451(14) 0.1587(3) 0.53742(16) 0.0489(5) Uani 1 1 d . . .
C1 C 0.78135(15) 0.0495(2) 0.49553(14) 0.0192(4) Uani 1 1 d . . .
C3 C 0.81613(17) -0.0826(2) 0.43205(15) 0.0238(4) Uani 1 1 d D A 1
F1 F 0.7630(2) -0.2110(3) 0.4422(3) 0.0285(6) Uiso 0.60 1 d PD A 1
F2 F 0.8017(3) -0.0451(4) 0.3366(2) 0.0241(7) Uiso 0.60 1 d PD A 1
F3 F 0.9223(3) -0.1115(5) 0.4601(3) 0.0227(9) Uiso 0.60 1 d PD A 1
F1X F 0.7370(5) -0.1906(6) 0.4134(4) 0.0246(13) Uiso 0.25 1 d PD A 2
F2X F 0.8256(5) -0.0279(7) 0.3357(4) 0.0196(16) Uiso 0.25 1 d PD A 2
F3X F 0.9026(5) -0.1475(7) 0.4663(4) 0.0229(15) Uiso 0.25 1 d PD A 2
F1Y F 0.7907(7) -0.2237(9) 0.4745(7) 0.0200(18) Uiso 0.15 1 d PD A 3
F2Y F 0.7721(7) -0.0791(11) 0.3439(6) 0.021(2) Uiso 0.15 1 d PD A 3
F3Y F 0.9237(9) -0.0901(19) 0.4455(12) 0.042(5) Uiso 0.15 1 d PD A 3
C2 C 0.90876(15) 0.2730(2) 0.71261(14) 0.0181(3) Uani 1 1 d . . .
C4 C 1.01768(15) 0.2921(2) 0.78063(15) 0.0221(4) Uani 1 1 d . . .
F4 F 1.09811(10) 0.30196(19) 0.72916(10) 0.0367(3) Uani 1 1 d . . .
F5 F 1.01789(11) 0.42323(18) 0.83062(11) 0.0404(3) Uani 1 1 d . . .
F6 F 1.03862(12) 0.18019(19) 0.84570(13) 0.0482(4) Uani 1 1 d . . .

loop_
_atom_site_aniso_label
_atom_site_aniso_U_11
_atom_site_aniso_U_22
_atom_site_aniso_U_33
_atom_site_aniso_U_23
_atom_site_aniso_U_13
_atom_site_aniso_U_12
Ru1 0.01968(9) 0.01369(8) 0.01552(8) -0.00006(5) 0.00196(6) 0.00155(5)
O1 0.0336(8) 0.0165(7) 0.0237(7) -0.0019(5) 0.0087(6) 0.0018(6)
O2 0.0200(7) 0.0230(7) 0.0225(7) 0.0037(6) 0.0015(5) -0.0008(5)
O9 0.0434(10) 0.0220(8) 0.0300(9) -0.0008(7) 0.0164(7) -0.0011(7)
C5 0.0222(9) 0.0187(9) 0.0176(8) 0.0018(7) 0.0008(7) -0.0003(7)
O5 0.0345(8) 0.0212(7) 0.0287(8) -0.0063(6) 0.0023(6) 0.0042(6)
C6 0.0279(10) 0.0249(10) 0.0188(9) -0.0018(7) 0.0037(8) 0.0033(8)
O6 0.0302(8) 0.0545(11) 0.0274(8) 0.0007(8) -0.0045(7) 0.0095(8)
Ru2 0.01634(8) 0.01543(9) 0.01799(9) -0.00147(5) 0.00348(6) -0.00104(5)
O3 0.0263(7) 0.0169(6) 0.0223(7) -0.0011(5) 0.0052(5) 0.0003(5)
O4 0.0194(6) 0.0214(7) 0.0186(6) 0.0007(5) 0.0016(5) -0.0003(5)
O10 0.0354(9) 0.0198(7) 0.0307(8) -0.0004(6) 0.0144(7) -0.0011(6)
C7 0.0222(9) 0.0237(10) 0.0226(9) 0.0015(7) 0.0045(7) 0.0000(7)
O7 0.0416(9) 0.0323(9) 0.0342(9) -0.0045(7) 0.0143(7) 0.0098(7)
C8 0.0238(10) 0.0279(11) 0.0331(11) -0.0019(9) 0.0039(9) -0.0033(8)
O8 0.0257(9) 0.0561(12) 0.0587(13) -0.0016(10) -0.0117(8) -0.0071(8)
C1 0.0190(8) 0.0177(9) 0.0203(9) -0.0037(7) 0.0010(7) 0.0010(7)
C3 0.0284(10) 0.0196(9) 0.0236(10) -0.0043(7) 0.0049(8) 0.0018(8)
C2 0.0187(8) 0.0155(8) 0.0195(8) -0.0027(7) 0.0014(7) 0.0020(7)
C4 0.0187(9) 0.0248(10) 0.0222(9) 0.0005(8) 0.0011(7) 0.0010(7)
F4 0.0192(6) 0.0577(9) 0.0338(7) -0.0051(6) 0.0061(5) 0.0005(6)
F5 0.0327(7) 0.0449(8) 0.0400(8) -0.0217(7) -0.0045(6) 0.0015(6)
F6 0.0334(8) 0.0502(9) 0.0535(10) 0.0283(8) -0.0161(7) -0.0077(7)

loop_
_atom_type_symbol
_atom_type_description
_atom_type_scat_dispersion_real
_atom_type_scat_dispersion_imag
_atom_type_scat_source
C C 0.0033 0.0016 'International Tables Vol C Tables 4.2.6.8 and 6.1.1.4'
H H 0.0000 0.0000 'International Tables Vol C Tables 4.2.6.8 and 6.1.1.4'
O O 0.0106 0.0060 'International Tables Vol C Tables 4.2.6.8 and 6.1.1.4'
F F 0.0171 0.0103 'International Tables Vol C Tables 4.2.6.8 and 6.1.1.4'
Ru Ru -1.2594 0.8363 'International Tables Vol C Tables 4.2.6.8 and 6.1.1.4'

loop_
_geom_angle_atom_site_label_1
_geom_angle_atom_site_label_2
_geom_angle_atom_site_label_3
_geom_angle
_geom_angle_publ_flag
C6 Ru1 C5 86.79(9) y
C6 Ru1 O2 179.71(7) y
C5 Ru1 O2 93.43(7) y
C6 Ru1 O1 94.00(8) y
C5 Ru1 O1 179.12(7) y
O2 Ru1 O1 85.78(6) y
C6 Ru1 O9 98.41(8) y
C5 Ru1 O9 101.48(8) y
O2 Ru1 O9 81.37(6) y
O1 Ru1 O9 78.03(6) y
C6 Ru1 Ru2 96.89(7) y
C5 Ru1 Ru2 95.77(6) y
O2 Ru1 Ru2 83.27(4) y
O1 Ru1 Ru2 84.52(4) y
O9 Ru1 Ru2 157.49(5) y
C1 O1 Ru1 120.63(13) n
C2 O2 Ru1 122.35(12) n
Ru1 O9 H1 111(3) n
Ru1 O9 H2 121(6) n
H1 O9 H2 123(6) n
O5 C5 Ru1 178.55(18) n
O6 C6 Ru1 178.2(2) n
C7 Ru2 C8 86.51(10) y
C7 Ru2 O3 178.95(7) y
C8 Ru2 O3 93.41(8) y
C7 Ru2 O4 94.28(7) y
C8 Ru2 O4 178.19(8) y
O3 Ru2 O4 85.83(5) y
C7 Ru2 O10 100.69(8) y
C8 Ru2 O10 99.36(8) y
O3 Ru2 O10 78.29(6) y
O4 Ru2 O10 82.11(6) y
C7 Ru2 Ru1 97.19(6) y
C8 Ru2 Ru1 92.92(7) y
O3 Ru2 Ru1 83.86(4) y
O4 Ru2 Ru1 85.36(4) y
O10 Ru2 Ru1 158.84(5) y
C1 O3 Ru2 120.89(12) n
C2 O4 Ru2 118.85(12) n
Ru2 O10 H3 111(3) n
Ru2 O10 H4 117(6) n
H3 O10 H4 110(6) n
O7 C7 Ru2 177.25(19) n
O8 C8 Ru2 178.6(2) n
O3 C1 O1 129.12(18) n
O3 C1 C3 116.18(17) n
O1 C1 C3 114.70(17) n
F2 C3 F1 108.6(3) n
F2 C3 F3 107.2(3) n
F1 C3 F3 107.9(3) n
F2 C3 C1 111.0(2) n
F1 C3 C1 112.20(19) n
F3 C3 C1 109.8(2) n
O2 C2 O4 129.08(18) n
O2 C2 C4 114.47(17) n
O4 C2 C4 116.38(16) n
F6 C4 F4 108.40(17) n
F6 C4 F5 108.05(18) n
F4 C4 F5 105.99(17) n
F6 C4 C2 112.84(17) n
F4 C4 C2 112.10(16) n
F5 C4 C2 109.17(16) n

loop_
_geom_bond_atom_site_label_1
_geom_bond_atom_site_label_2
_geom_bond_distance
_geom_bond_publ_flag
Ru1 C6 1.842(2) y
Ru1 C5 1.847(2) y
Ru1 O2 2.1307(14) y
Ru1 O1 2.1309(14) y
Ru1 O9 2.2791(17) y
Ru1 Ru2 2.6635(2) y
O1 C1 1.245(2) n
O2 C2 1.245(2) n
O9 H1 0.71(4) n
O9 H2 0.63(6) n
C5 O5 1.142(3) y
C6 O6 1.144(3) y
Ru2 C7 1.843(2) y
Ru2 C8 1.844(2) y
Ru2 O3 2.1391(14) y
Ru2 O4 2.1556(14) y
Ru2 O10 2.2847(16) y
O3 C1 1.241(2) n
O4 C2 1.250(2) n
O10 H3 0.80(4) n
O10 H4 0.63(6) n
C7 O7 1.144(3) y
C8 O8 1.141(3) y
C1 C3 1.548(3) n
C3 F2 1.325(4) n
C3 F1 1.326(3) n
C3 F3 1.360(4) n
C2 C4 1.541(3) n
C4 F6 1.317(2) n
C4 F4 1.328(2) n
C4 F5 1.332(2) n
